data_7123928
loop_
_publ_author_name
'Gan, Zhenjie'
'Gong, Yanchuan'
'Chu, Yunpeng'
'Li, Erqing'
'Huang, You'
'duan, zheng'

_publ_section_title
;
 Phosphine-Catalyzed Regiodivergent Annulations of \g-Substituted
 Allenoates with Conjugated Dienes
;
_journal_name_full 'Chemical Communications'
_journal_paper_doi 10.1039/C9CC05207K
_journal_year 2019
_chemical_formula_moiety 'C22 H25 Br O6'
_chemical_formula_sum 'C22 H25 Br O6'
_chemical_formula_weight 465.33
_space_group_crystal_system monoclinic
_space_group_IT_number 14
_space_group_name_Hall '-P 2yn'
_space_group_name_H-M_alt 'P 1 21/n 1'
_symmetry_space_group_name_Hall '-P 2yn'
_symmetry_space_group_name_H-M 'P 1 21/n 1'
_atom_sites_solution_hydrogens geom
_atom_sites_solution_primary direct
_audit_creation_date 2019-04-22
_audit_creation_method
;
Olex2 1.2
(compiled 2018.05.29 svn.r3508 for OlexSys, GUI svn.r5506)
;
_audit_update_record
;
2019-04-23 deposited with the CCDC.    2019-07-30 downloaded from the CCDC.
;
_cell_angle_alpha 90
_cell_angle_beta 98.534(2)
_cell_angle_gamma 90
_cell_formula_units_Z 4
_cell_length_a 6.04519(13)
_cell_length_b 20.9360(4)
_cell_length_c 18.0511(4)
_cell_measurement_reflns_used 3250
_cell_measurement_temperature 293(2)
_cell_measurement_theta_max 70.6920
_cell_measurement_theta_min 4.2140
_cell_volume 2259.29(8)
_computing_cell_refinement
;
CrysAlisPro, Agilent Technologies,
Version 1.171.37.35 (release 13-08-2014 CrysAlis171 .NET)
(compiled Aug 13 2014,18:06:01)
;
_computing_data_collection
;
CrysAlisPro, Agilent Technologies,
Version 1.171.37.35 (release 13-08-2014 CrysAlis171 .NET)
(compiled Aug 13 2014,18:06:01)
;
_computing_data_reduction
;
CrysAlisPro, Agilent Technologies,
Version 1.171.37.35 (release 13-08-2014 CrysAlis171 .NET)
(compiled Aug 13 2014,18:06:01)
;
_computing_molecular_graphics 'Olex2 (Dolomanov et al., 2009)'
_computing_publication_material 'Olex2 (Dolomanov et al., 2009)'
_computing_structure_refinement 'ShelXL (Sheldrick, 2015)'
_computing_structure_solution 'ShelXS (Sheldrick, 2008)'
_diffrn_ambient_temperature 293(2)
_diffrn_detector 'CCD plate'
_diffrn_detector_area_resol_mean 16.2312
_diffrn_detector_type Eos
_diffrn_measured_fraction_theta_full 1.000
_diffrn_measured_fraction_theta_max 1.000
_diffrn_measurement_details
;
#__ type_ start__ end____ width___ exp.time_
  1 omega  -14.00   37.00   0.5000    1.1000
omega____ theta____ kappa____ phi______ frames
    -      -33.5000   37.0000 -180.0000 102

#__ type_ start__ end____ width___ exp.time_
  2 omega -100.00  -21.00   0.5000    1.1000
omega____ theta____ kappa____ phi______ frames
    -      -33.5000  -57.0000   60.0000 158

#__ type_ start__ end____ width___ exp.time_
  3 omega   32.00   66.00   0.5000    1.1000
omega____ theta____ kappa____ phi______ frames
    -       36.4734  -99.0000 -120.0000 68

#__ type_ start__ end____ width___ exp.time_
  4 omega   58.00  110.00   0.5000    1.1000
omega____ theta____ kappa____ phi______ frames
    -       36.4734  178.0000 -120.0000 104

#__ type_ start__ end____ width___ exp.time_
  5 omega   59.00  105.00   0.5000    1.1000
omega____ theta____ kappa____ phi______ frames
    -       36.4734  178.0000   30.0000 92

#__ type_ start__ end____ width___ exp.time_
  6 omega   -1.00   60.00   0.5000    1.1000
omega____ theta____ kappa____ phi______ frames
    -       36.4734   19.0000  -60.0000 122

#__ type_ start__ end____ width___ exp.time_
  7 omega   72.00  105.00   0.5000    1.1000
omega____ theta____ kappa____ phi______ frames
    -       36.4734   19.0000  -60.0000 66

#__ type_ start__ end____ width___ exp.time_
  8 omega   78.00  104.00   0.5000    1.1000
omega____ theta____ kappa____ phi______ frames
    -       36.4734   37.0000    0.0000 52

#__ type_ start__ end____ width___ exp.time_
  9 omega  140.00  174.00   0.5000   20.0000
omega____ theta____ kappa____ phi______ frames
    -      108.0000   61.0000 -120.0000 68

#__ type_ start__ end____ width___ exp.time_
 10 omega   40.00   67.00   0.5000   20.0000
omega____ theta____ kappa____ phi______ frames
    -      108.0000  -94.0000 -150.0000 54

#__ type_ start__ end____ width___ exp.time_
 11 omega   93.00  119.00   0.5000   20.0000
omega____ theta____ kappa____ phi______ frames
    -      108.0000   61.0000 -120.0000 52

#__ type_ start__ end____ width___ exp.time_
 12 omega   78.00  104.00   0.5000   20.0000
omega____ theta____ kappa____ phi______ frames
    -      108.0000  -94.0000 -150.0000 52

#__ type_ start__ end____ width___ exp.time_
 13 omega   38.00  100.00   0.5000   20.0000
omega____ theta____ kappa____ phi______ frames
    -      108.0000  -94.0000  150.0000 124

#__ type_ start__ end____ width___ exp.time_
 14 omega   92.00  175.00   0.5000   20.0000
omega____ theta____ kappa____ phi______ frames
    -      108.0000   45.0000   60.0000 166

#__ type_ start__ end____ width___ exp.time_
 15 omega  116.00  150.00   0.5000   20.0000
omega____ theta____ kappa____ phi______ frames
    -      108.0000  111.0000 -120.0000 68

#__ type_ start__ end____ width___ exp.time_
 16 omega   38.00   85.00   0.5000   20.0000
omega____ theta____ kappa____ phi______ frames
    -      108.0000  -30.0000 -120.0000 94

#__ type_ start__ end____ width___ exp.time_
 17 omega   41.00   67.00   0.5000   20.0000
omega____ theta____ kappa____ phi______ frames
    -      108.0000  -61.0000  150.0000 52

#__ type_ start__ end____ width___ exp.time_
 18 omega   44.00   89.00   0.5000   20.0000
omega____ theta____ kappa____ phi______ frames
    -      108.0000  -30.0000  -60.0000 90

#__ type_ start__ end____ width___ exp.time_
 19 omega  110.00  176.00   0.5000   20.0000
omega____ theta____ kappa____ phi______ frames
    -      108.0000   61.0000  -60.0000 132

#__ type_ start__ end____ width___ exp.time_
 20 omega   64.00  136.00   0.5000   20.0000
omega____ theta____ kappa____ phi______ frames
    -      108.0000  -77.0000 -120.0000 144
;
_diffrn_measurement_device 'four-circle diffractometer'
_diffrn_measurement_device_type 'Xcalibur, Eos, Gemini'
_diffrn_measurement_method '\w scans'
_diffrn_orient_matrix_UB_11 -0.0436026000
_diffrn_orient_matrix_UB_12 0.0689908000
_diffrn_orient_matrix_UB_13 -0.0279806000
_diffrn_orient_matrix_UB_21 0.0056198000
_diffrn_orient_matrix_UB_22 0.0228913000
_diffrn_orient_matrix_UB_23 0.0813615000
_diffrn_orient_matrix_UB_31 0.2540098000
_diffrn_orient_matrix_UB_32 0.0114060000
_diffrn_orient_matrix_UB_33 0.0063893000
_diffrn_radiation_monochromator graphite
_diffrn_radiation_probe x-ray
_diffrn_radiation_type CuK\a
_diffrn_radiation_wavelength 1.54184
_diffrn_reflns_av_R_equivalents 0.0284
_diffrn_reflns_av_unetI/netI 0.0359
_diffrn_reflns_Laue_measured_fraction_full 1.000
_diffrn_reflns_Laue_measured_fraction_max 1.000
_diffrn_reflns_limit_h_max 7
_diffrn_reflns_limit_h_min -5
_diffrn_reflns_limit_k_max 25
_diffrn_reflns_limit_k_min -24
_diffrn_reflns_limit_l_max 21
_diffrn_reflns_limit_l_min -21
_diffrn_reflns_number 8982
_diffrn_reflns_point_group_measured_fraction_full 1.000
_diffrn_reflns_point_group_measured_fraction_max 1.000
_diffrn_reflns_theta_full 67.070
_diffrn_reflns_theta_max 67.070
_diffrn_reflns_theta_min 4.223
_diffrn_source 'Enhance (Cu) X-ray Source'
_exptl_absorpt_coefficient_mu 2.765
_exptl_absorpt_correction_T_max 1.00000
_exptl_absorpt_correction_T_min 0.84928
_exptl_absorpt_correction_type multi-scan
_exptl_absorpt_process_details
;
CrysAlisPro, Agilent Technologies,
Version 1.171.37.35 (release 13-08-2014 CrysAlis171 .NET)
(compiled Aug 13 2014,18:06:01)
Empirical absorption correction using spherical harmonics,
 implemented in SCALE3 ABSPACK scaling algorithm.
;
_exptl_crystal_colour colourless
_exptl_crystal_colour_primary colourless
_exptl_crystal_density_diffrn 1.368
_exptl_crystal_description prism
_exptl_crystal_F_000 960
_exptl_crystal_size_max 0.19
_exptl_crystal_size_mid 0.14
_exptl_crystal_size_min 0.13
_refine_diff_density_max 1.033
_refine_diff_density_min -0.678
_refine_diff_density_rms 0.065
_refine_ls_extinction_method none
_refine_ls_goodness_of_fit_ref 1.032
_refine_ls_hydrogen_treatment constr
_refine_ls_matrix_type full
_refine_ls_number_parameters 293
_refine_ls_number_reflns 4030
_refine_ls_number_restraints 29
_refine_ls_restrained_S_all 1.037
_refine_ls_R_factor_all 0.0708
_refine_ls_R_factor_gt 0.0588
_refine_ls_shift/su_max 0.002
_refine_ls_shift/su_mean 0.000
_refine_ls_structure_factor_coef Fsqd
_refine_ls_weighting_details 'w=1/[\s^2^(Fo^2^)+(0.0925P)^2^+1.3013P] where P=(Fo^2^+2Fc^2^)/3'
_refine_ls_weighting_scheme calc
_refine_ls_wR_factor_gt 0.1584
_refine_ls_wR_factor_ref 0.1732
_reflns_Friedel_coverage 0.000
_reflns_number_gt 3303
_reflns_number_total 4030
_reflns_threshold_expression 'I > 2\s(I)'
_cod_data_source_file c9cc05207k2.cif
_cod_data_source_block 20190496
_cod_original_cell_volume 2259.30(8)
_cod_database_code 7123928
_shelx_shelxl_version_number 2014/7
_chemical_oxdiff_formula C20H20N4O4Br1
_shelx_space_group_comment
;
The symmetry employed for this shelxl refinement is uniquely defined
by the following loop, which should always be used as a source of
symmetry information in preference to the above space-group names.
They are only intended as comments.
;
_shelx_estimated_absorpt_t_max 0.715
_shelx_estimated_absorpt_t_min 0.622
_reflns_odcompleteness_completeness 99.93
_reflns_odcompleteness_iscentric 1
_reflns_odcompleteness_theta 66.97
_olex2_refinement_description
;
1. Fixed Uiso
 At 1.2 times of:
  All C(H) groups, All C(H,H) groups
 At 1.5 times of:
  All C(H,H,H) groups
2. Restrained distances
 C21A-C22A
 1.53 with sigma of 0.02
 C21-C22
 1.53 with sigma of 0.02
 C18-C19
 1.53 with sigma of 0.02
 C19A-C18A
 1.53 with sigma of 0.02
 O6A-C21A
 1.45 with sigma of 0.02
3. Uiso/Uaniso restraints and constraints
Uanis(C19A) \\sim Ueq, Uanis(C19) \\sim Ueq: with sigma of 0.01 and sigma for
terminal atoms of 0.02
Uanis(C22A) \\sim Ueq, Uanis(C22) \\sim Ueq: with sigma of 0.01 and sigma for
terminal atoms of 0.02
Uanis(C18) = Uanis(C18A)
Uanis(C19) = Uanis(C19A)
Uanis(C21) = Uanis(C21A)
Uanis(C22) = Uanis(C22A)
Uanis(O4) = Uanis(O4A)
Uanis(O3) = Uanis(O3A)
Uanis(O5) = Uanis(O5A)
Uanis(O6) = Uanis(O6A)
4. Others
 Sof(C18A)=Sof(H18C)=Sof(H18D)=Sof(C19A)=Sof(H19D)=Sof(H19E)=Sof(H19F)=
 Sof(O3A)=Sof(O4A)=1-FVAR(1)
 Sof(C18)=Sof(H18A)=Sof(H18B)=Sof(C19)=Sof(H19A)=Sof(H19B)=Sof(H19C)=Sof(O3)=
 Sof(O4)=FVAR(1)
 Sof(C21A)=Sof(H21C)=Sof(H21D)=Sof(C22A)=Sof(H22D)=Sof(H22E)=Sof(H22F)=
 Sof(O5A)=Sof(O6A)=1-FVAR(2)
 Sof(C21)=Sof(H21A)=Sof(H21B)=Sof(C22)=Sof(H22A)=Sof(H22B)=Sof(H22C)=Sof(O5)=
 Sof(O6)=FVAR(2)
5.a Ternary CH refined with riding coordinates:
 C7(H7), C10(H10), C12(H12)
5.b Secondary CH2 refined with riding coordinates:
 C11(H11A,H11B), C18(H18A,H18B), C18A(H18C,H18D), C21(H21A,H21B), C21A(H21C,
 H21D)
5.c Aromatic/amide H refined with riding coordinates:
 C1(H1), C2(H2), C4(H4), C5(H5), C8(H8), C13(H13), C14(H14)
5.d Idealised Me refined as rotating group:
 C16(H16A,H16B,H16C), C19(H19A,H19B,H19C), C19A(H19D,H19E,H19F), C22(H22A,H22B,
 H22C), C22A(H22D,H22E,H22F)
;
_olex2_submission_special_instructions 'No special instructions were received'

loop_
_space_group_symop_operation_xyz
'x, y, z'
'-x+1/2, y+1/2, -z+1/2'
'-x, -y, -z'
'x-1/2, -y-1/2, z-1/2'

loop_
_atom_site_label
_atom_site_type_symbol
_atom_site_fract_x
_atom_site_fract_y
_atom_site_fract_z
_atom_site_U_iso_or_equiv
_atom_site_adp_type
_atom_site_occupancy
_atom_site_site_symmetry_order
_atom_site_calc_flag
_atom_site_refinement_flags_posn
_atom_site_refinement_flags_adp
_atom_site_refinement_flags_occupancy
_atom_site_disorder_assembly
_atom_site_disorder_group
Br1 Br 1.00805(10) 1.06123(3) 0.87634(4) 0.0989(3) Uani 1 1 d . . . . .
C1 C 0.7687(6) 0.90608(17) 0.7474(2) 0.0620(8) Uani 1 1 d . . . . .
H1 H 0.8224 0.8659 0.7370 0.074 Uiso 1 1 calc R . . . .
C2 C 0.9020(6) 0.9461(2) 0.7959(2) 0.0699(10) Uani 1 1 d . . . . .
H2 H 1.0437 0.9333 0.8182 0.084 Uiso 1 1 calc R . . . .
C3 C 0.8200(6) 1.00565(17) 0.8106(2) 0.0605(8) Uani 1 1 d . . . . .
C4 C 0.6147(7) 1.02506(16) 0.7802(2) 0.0615(8) Uani 1 1 d . . . . .
H4 H 0.5616 1.0650 0.7917 0.074 Uiso 1 1 calc R . . . .
C5 C 0.4827(6) 0.98428(15) 0.73101(18) 0.0534(7) Uani 1 1 d . . . . .
H5 H 0.3413 0.9976 0.7091 0.064 Uiso 1 1 calc R . . . .
C6 C 0.5579(5) 0.92426(13) 0.71407(15) 0.0412(6) Uani 1 1 d . . . . .
C7 C 0.4075(5) 0.88001(13) 0.66265(15) 0.0420(6) Uani 1 1 d . . . . .
H7 H 0.2899 0.9062 0.6343 0.050 Uiso 1 1 calc R . . . .
C8 C 0.2951(5) 0.83261(14) 0.70806(17) 0.0459(6) Uani 1 1 d . . . . .
H8 H 0.2539 0.8469 0.7529 0.055 Uiso 1 1 calc R . . . .
C9 C 0.2510(5) 0.77289(15) 0.68923(18) 0.0500(7) Uani 1 1 d . . . . .
C10 C 0.3012(5) 0.74336(14) 0.61696(19) 0.0496(7) Uani 1 1 d . . . . .
H10 H 0.4207 0.7117 0.6284 0.060 Uiso 1 1 calc R . . . .
C11 C 0.3745(5) 0.79451(15) 0.56418(17) 0.0497(7) Uani 1 1 d . . . . .
H11A H 0.4508 0.7738 0.5271 0.060 Uiso 1 1 calc R . . . .
H11B H 0.2427 0.8155 0.5379 0.060 Uiso 1 1 calc R . . . .
C12 C 0.5294(5) 0.84470(14) 0.60566(15) 0.0427(6) Uani 1 1 d . . . . .
H12 H 0.6615 0.8233 0.6326 0.051 Uiso 1 1 calc R . . . .
C13 C 0.6031(5) 0.89100(15) 0.55036(16) 0.0480(6) Uani 1 1 d . . . . .
H13 H 0.5144 0.9266 0.5369 0.058 Uiso 1 1 calc R . . . .
C14 C 0.7857(5) 0.88368(16) 0.52029(19) 0.0538(7) Uani 1 1 d . . . . .
H14 H 0.8786 0.8493 0.5356 0.065 Uiso 1 1 calc R . . . .
C15 C 0.8508(5) 0.92745(16) 0.46322(17) 0.0509(7) Uani 1 1 d . . . . .
C16 C 1.1201(8) 0.9436(2) 0.3828(3) 0.0801(13) Uani 1 1 d . . . . .
H16A H 1.0458 0.9310 0.3343 0.120 Uiso 1 1 calc GR . . . .
H16B H 1.2781 0.9367 0.3856 0.120 Uiso 1 1 calc GR . . . .
H16C H 1.0922 0.9880 0.3908 0.120 Uiso 1 1 calc GR . . . .
C17 C 0.1542(7) 0.72787(18) 0.7405(3) 0.0691(10) Uani 1 1 d . . . . .
C18 C -0.0115(16) 0.7199(4) 0.8543(5) 0.097(3) Uani 0.716(11) 1 d D . P A 1
H18A H 0.0340 0.6758 0.8496 0.116 Uiso 0.716(11) 1 calc R . P A 1
H18B H 0.0409 0.7338 0.9051 0.116 Uiso 0.716(11) 1 calc R . P A 1
C18A C -0.100(5) 0.7089(11) 0.8190(12) 0.097(3) Uani 0.284(11) 1 d D . P A 2
H18C H 0.0066 0.6826 0.8510 0.116 Uiso 0.284(11) 1 calc R . P A 2
H18D H -0.2031 0.6815 0.7873 0.116 Uiso 0.284(11) 1 calc R . P A 2
C19 C -0.2538(18) 0.7244(6) 0.8392(8) 0.126(4) Uani 0.716(11) 1 d D U P A 1
H19A H -0.2981 0.7682 0.8421 0.189 Uiso 0.716(11) 1 calc GR . P A 1
H19B H -0.3176 0.6997 0.8756 0.189 Uiso 0.716(11) 1 calc GR . P A 1
H19C H -0.3059 0.7081 0.7900 0.189 Uiso 0.716(11) 1 calc GR . P A 1
C19A C -0.224(6) 0.7536(14) 0.8650(19) 0.126(4) Uani 0.284(11) 1 d D U P A 2
H19D H -0.1175 0.7788 0.8974 0.189 Uiso 0.284(11) 1 calc GR . P A 2
H19E H -0.3122 0.7289 0.8945 0.189 Uiso 0.284(11) 1 calc GR . P A 2
H19F H -0.3193 0.7812 0.8320 0.189 Uiso 0.284(11) 1 calc GR . P A 2
C20 C 0.0942(6) 0.71098(16) 0.5771(2) 0.0623(8) Uani 1 1 d . . . . .
C21 C -0.0438(12) 0.6294(4) 0.4931(5) 0.107(3) Uani 0.834(12) 1 d D . P B 1
H21A H -0.1439 0.6598 0.4647 0.128 Uiso 0.834(12) 1 calc R . P B 1
H21B H -0.1271 0.6066 0.5268 0.128 Uiso 0.834(12) 1 calc R . P B 1
C21A C 0.012(7) 0.6408(19) 0.460(2) 0.107(3) Uani 0.166(12) 1 d D . P B 2
H21C H 0.0634 0.6386 0.4117 0.128 Uiso 0.166(12) 1 calc R . P B 2
H21D H -0.1204 0.6673 0.4556 0.128 Uiso 0.166(12) 1 calc R . P B 2
C22 C 0.0404(18) 0.5842(5) 0.4420(5) 0.134(3) Uani 0.834(12) 1 d D U P B 1
H22A H 0.1333 0.6065 0.4117 0.200 Uiso 0.834(12) 1 calc GR . P B 1
H22B H -0.0833 0.5650 0.4103 0.200 Uiso 0.834(12) 1 calc GR . P B 1
H22C H 0.1265 0.5516 0.4705 0.200 Uiso 0.834(12) 1 calc GR . P B 1
C22A C -0.038(10) 0.574(2) 0.487(3) 0.134(3) Uani 0.166(12) 1 d D U P B 2
H22D H -0.1455 0.5533 0.4507 0.200 Uiso 0.166(12) 1 calc GR . P B 2
H22E H -0.0961 0.5771 0.5339 0.200 Uiso 0.166(12) 1 calc GR . P B 2
H22F H 0.0978 0.5491 0.4948 0.200 Uiso 0.166(12) 1 calc GR . P B 2
O1 O 0.7545(5) 0.97533(15) 0.44041(16) 0.0758(8) Uani 1 1 d . . . . .
O2 O 1.0369(4) 0.90635(13) 0.43935(16) 0.0674(7) Uani 1 1 d . . . . .
O3 O 0.164(2) 0.6714(5) 0.7391(5) 0.090(2) Uani 0.716(11) 1 d . . P A 1
O3A O 0.122(6) 0.6718(14) 0.7121(13) 0.090(2) Uani 0.284(11) 1 d . . P A 2
O4 O 0.0885(13) 0.7596(3) 0.8017(4) 0.0788(17) Uani 0.716(11) 1 d . . P A 1
O4A O 0.016(4) 0.7533(9) 0.7736(9) 0.0788(17) Uani 0.284(11) 1 d . . P A 2
O5 O -0.0957(8) 0.7274(3) 0.5830(4) 0.0885(17) Uani 0.834(12) 1 d . . P B 1
O5A O -0.076(5) 0.7276(18) 0.551(2) 0.0885(17) Uani 0.166(12) 1 d . . P B 2
O6 O 0.1424(9) 0.6631(3) 0.5361(3) 0.0698(12) Uani 0.834(12) 1 d . . P B 1
O6A O 0.189(5) 0.6670(17) 0.5169(17) 0.0698(12) Uani 0.166(12) 1 d D . P B 2

loop_
_atom_site_aniso_label
_atom_site_aniso_U_11
_atom_site_aniso_U_22
_atom_site_aniso_U_33
_atom_site_aniso_U_23
_atom_site_aniso_U_13
_atom_site_aniso_U_12
Br1 0.0947(4) 0.0761(4) 0.1206(5) -0.0387(3) -0.0012(3) -0.0208(2)
C1 0.0533(18) 0.0486(17) 0.082(2) -0.0142(16) 0.0020(16) 0.0100(14)
C2 0.0525(19) 0.067(2) 0.085(2) -0.0204(19) -0.0058(17) 0.0052(16)
C3 0.067(2) 0.0502(17) 0.0656(19) -0.0095(15) 0.0141(16) -0.0123(15)
C4 0.079(2) 0.0386(15) 0.0673(19) -0.0048(14) 0.0121(17) 0.0047(15)
C5 0.0603(18) 0.0408(15) 0.0587(17) 0.0018(13) 0.0076(14) 0.0117(13)
C6 0.0440(14) 0.0373(13) 0.0443(13) 0.0055(10) 0.0135(11) 0.0011(11)
C7 0.0419(14) 0.0388(13) 0.0469(13) 0.0032(11) 0.0117(11) 0.0020(11)
C8 0.0444(14) 0.0450(15) 0.0515(15) 0.0020(12) 0.0176(12) 0.0011(11)
C9 0.0502(16) 0.0399(15) 0.0622(17) 0.0065(13) 0.0161(13) -0.0001(12)
C10 0.0454(15) 0.0368(14) 0.0670(18) -0.0030(12) 0.0093(13) 0.0018(11)
C11 0.0468(15) 0.0519(17) 0.0507(15) -0.0061(12) 0.0080(12) 0.0007(13)
C12 0.0400(13) 0.0455(15) 0.0441(13) 0.0026(11) 0.0112(11) -0.0003(11)
C13 0.0484(15) 0.0508(16) 0.0458(14) 0.0066(12) 0.0103(12) 0.0065(12)
C14 0.0518(16) 0.0523(17) 0.0608(17) 0.0130(14) 0.0195(14) 0.0084(14)
C15 0.0487(16) 0.0562(18) 0.0495(15) 0.0077(13) 0.0133(12) 0.0060(13)
C16 0.083(3) 0.081(3) 0.087(3) 0.026(2) 0.050(2) 0.013(2)
C17 0.074(2) 0.053(2) 0.087(2) 0.0134(18) 0.033(2) -0.0047(17)
C18 0.132(7) 0.098(5) 0.069(5) 0.027(4) 0.044(5) -0.021(5)
C18A 0.132(7) 0.098(5) 0.069(5) 0.027(4) 0.044(5) -0.021(5)
C19 0.110(6) 0.135(9) 0.141(9) 0.061(7) 0.047(6) -0.017(6)
C19A 0.110(6) 0.135(9) 0.141(9) 0.061(7) 0.047(6) -0.017(6)
C20 0.057(2) 0.0411(16) 0.086(2) -0.0021(16) 0.0047(17) 0.0005(14)
C21 0.087(4) 0.110(5) 0.121(6) -0.053(5) 0.008(4) -0.029(4)
C21A 0.087(4) 0.110(5) 0.121(6) -0.053(5) 0.008(4) -0.029(4)
C22 0.158(7) 0.126(6) 0.111(6) -0.051(5) -0.002(5) -0.010(5)
C22A 0.158(7) 0.126(6) 0.111(6) -0.051(5) -0.002(5) -0.010(5)
O1 0.0764(17) 0.0807(18) 0.0772(16) 0.0346(14) 0.0346(14) 0.0308(15)
O2 0.0639(14) 0.0651(15) 0.0813(16) 0.0230(12) 0.0379(13) 0.0143(12)
O3 0.129(6) 0.0447(16) 0.105(6) 0.016(4) 0.044(6) -0.014(3)
O3A 0.129(6) 0.0447(16) 0.105(6) 0.016(4) 0.044(6) -0.014(3)
O4 0.113(5) 0.072(2) 0.060(3) 0.015(3) 0.041(3) -0.011(3)
O4A 0.113(5) 0.072(2) 0.060(3) 0.015(3) 0.041(3) -0.011(3)
O5 0.0493(18) 0.079(2) 0.137(5) -0.037(3) 0.012(3) -0.0014(15)
O5A 0.0493(18) 0.079(2) 0.137(5) -0.037(3) 0.012(3) -0.0014(15)
O6 0.066(3) 0.0635(18) 0.079(3) -0.025(2) 0.0098(17) -0.0069(18)
O6A 0.066(3) 0.0635(18) 0.079(3) -0.025(2) 0.0098(17) -0.0069(18)

loop_
_atom_type_symbol
_atom_type_description
_atom_type_scat_dispersion_real
_atom_type_scat_dispersion_imag
_atom_type_scat_source
C C 0.0181 0.0091 'International Tables Vol C Tables 4.2.6.8 and 6.1.1.4'
H H 0.0000 0.0000 'International Tables Vol C Tables 4.2.6.8 and 6.1.1.4'
Br Br -0.6763 1.2805 'International Tables Vol C Tables 4.2.6.8 and 6.1.1.4'
O O 0.0492 0.0322 'International Tables Vol C Tables 4.2.6.8 and 6.1.1.4'

loop_
_geom_angle_atom_site_label_1
_geom_angle_atom_site_label_2
_geom_angle_atom_site_label_3
_geom_angle
C2 C1 H1 119.2
C6 C1 H1 119.2
C6 C1 C2 121.5(3)
C1 C2 H2 120.8
C1 C2 C3 118.5(4)
C3 C2 H2 120.8
C2 C3 Br1 118.1(3)
C4 C3 Br1 119.8(3)
C4 C3 C2 122.0(3)
C3 C4 H4 120.6
C3 C4 C5 118.8(3)
C5 C4 H4 120.6
C4 C5 H5 119.3
C6 C5 C4 121.4(3)
C6 C5 H5 119.3
C1 C6 C5 117.8(3)
C1 C6 C7 122.0(3)
C5 C6 C7 120.2(3)
C6 C7 H7 107.5
C6 C7 C12 113.5(2)
C8 C7 C6 110.3(2)
C8 C7 H7 107.5
C8 C7 C12 110.2(2)
C12 C7 H7 107.5
C7 C8 H8 117.4
C9 C8 C7 125.1(3)
C9 C8 H8 117.4
C8 C9 C10 123.6(3)
C8 C9 C17 121.5(3)
C17 C9 C10 114.9(3)
C9 C10 H10 109.3
C9 C10 C11 111.2(2)
C11 C10 H10 109.3
C20 C10 C9 109.7(3)
C20 C10 H10 109.3
C20 C10 C11 108.2(3)
C10 C11 H11A 109.0
C10 C11 H11B 109.0
H11A C11 H11B 107.8
C12 C11 C10 112.7(2)
C12 C11 H11A 109.0
C12 C11 H11B 109.0
C7 C12 H12 108.9
C11 C12 C7 109.8(2)
C11 C12 H12 108.9
C13 C12 C7 110.6(2)
C13 C12 C11 109.8(2)
C13 C12 H12 108.9
C12 C13 H13 118.3
C14 C13 C12 123.4(3)
C14 C13 H13 118.3
C13 C14 H14 118.5
C13 C14 C15 123.1(3)
C15 C14 H14 118.5
O1 C15 C14 126.3(3)
O1 C15 O2 123.6(3)
O2 C15 C14 110.1(3)
H16A C16 H16B 109.5
H16A C16 H16C 109.5
H16B C16 H16C 109.5
O2 C16 H16A 109.5
O2 C16 H16B 109.5
O2 C16 H16C 109.5
O3 C17 C9 126.1(6)
O3 C17 O4 120.9(6)
O3A C17 C9 112.3(13)
O4 C17 C9 111.8(4)
O4A C17 C9 112.7(9)
O4A C17 O3A 121(2)
H18A C18 H18B 108.1
C19 C18 H18A 109.6
C19 C18 H18B 109.6
C19 C18 O4 110.2(7)
O4 C18 H18A 109.6
O4 C18 H18B 109.6
H18C C18A H18D 109.1
C19A C18A H18C 111.1
C19A C18A H18D 111.1
O4A C18A H18C 111.1
O4A C18A H18D 111.1
O4A C18A C19A 103.2(19)
C18 C19 H19A 109.5
C18 C19 H19B 109.5
C18 C19 H19C 109.5
H19A C19 H19B 109.5
H19A C19 H19C 109.5
H19B C19 H19C 109.5
C18A C19A H19D 109.5
C18A C19A H19E 109.5
C18A C19A H19F 109.5
H19D C19A H19E 109.5
H19D C19A H19F 109.5
H19E C19A H19F 109.5
C10 C20 O6A 103.2(10)
O5 C20 C10 123.9(4)
O5 C20 O6 124.0(4)
O5A C20 C10 134.7(18)
O5A C20 O6A 107(2)
O6 C20 C10 112.1(4)
H21A C21 H21B 108.2
C22 C21 H21A 109.7
C22 C21 H21B 109.7
O6 C21 H21A 109.7
O6 C21 H21B 109.7
O6 C21 C22 109.6(6)
H21C C21A H21D 108.7
C22A C21A H21C 110.6
C22A C21A H21D 110.6
O6A C21A H21C 110.6
O6A C21A H21D 110.6
O6A C21A C22A 106(3)
C21 C22 H22A 109.5
C21 C22 H22B 109.5
C21 C22 H22C 109.5
H22A C22 H22B 109.5
H22A C22 H22C 109.5
H22B C22 H22C 109.5
C21A C22A H22D 109.5
C21A C22A H22E 109.5
C21A C22A H22F 109.5
H22D C22A H22E 109.5
H22D C22A H22F 109.5
H22E C22A H22F 109.5
C15 O2 C16 116.8(3)
C17 O4 C18 115.9(6)
C17 O4A C18A 114.3(17)
C20 O6 C21 117.1(5)
C21A O6A C20 113(3)

loop_
_geom_bond_atom_site_label_1
_geom_bond_atom_site_label_2
_geom_bond_distance
Br1 C3 1.912(3)
C1 H1 0.9300
C1 C2 1.381(5)
C1 C6 1.380(5)
C2 H2 0.9300
C2 C3 1.381(5)
C3 C4 1.343(6)
C4 H4 0.9300
C4 C5 1.394(5)
C5 H5 0.9300
C5 C6 1.386(4)
C6 C7 1.515(4)
C7 H7 0.9800
C7 C8 1.511(4)
C7 C12 1.540(4)
C8 H8 0.9300
C8 C9 1.313(5)
C9 C10 1.514(4)
C9 C17 1.499(5)
C10 H10 0.9800
C10 C11 1.541(4)
C10 C20 1.509(5)
C11 H11A 0.9700
C11 H11B 0.9700
C11 C12 1.528(4)
C12 H12 0.9800
C12 C13 1.506(4)
C13 H13 0.9300
C13 C14 1.309(5)
C14 H14 0.9300
C14 C15 1.475(4)
C15 O1 1.201(4)
C15 O2 1.338(4)
C16 H16A 0.9600
C16 H16B 0.9600
C16 H16C 0.9600
C16 O2 1.433(4)
C17 O3 1.185(11)
C17 O3A 1.28(3)
C17 O4 1.397(8)
C17 O4A 1.22(2)
C18 H18A 0.9700
C18 H18B 0.9700
C18 C19 1.453(12)
C18 O4 1.459(8)
C18A H18C 0.9700
C18A H18D 0.9700
C18A C19A 1.518(19)
C18A O4A 1.48(3)
C19 H19A 0.9600
C19 H19B 0.9600
C19 H19C 0.9600
C19A H19D 0.9600
C19A H19E 0.9600
C19A H19F 0.9600
C20 O5 1.218(7)
C20 O5A 1.12(4)
C20 O6 1.304(6)
C20 O6A 1.59(3)
C21 H21A 0.9700
C21 H21B 0.9700
C21 C22 1.465(10)
C21 O6 1.452(7)
C21A H21C 0.9700
C21A H21D 0.9700
C21A C22A 1.53(2)
C21A O6A 1.472(19)
C22 H22A 0.9600
C22 H22B 0.9600
C22 H22C 0.9600
C22A H22D 0.9600
C22A H22E 0.9600
C22A H22F 0.9600

loop_
_geom_torsion_atom_site_label_1
_geom_torsion_atom_site_label_2
_geom_torsion_atom_site_label_3
_geom_torsion_atom_site_label_4
_geom_torsion
Br1 C3 C4 C5 178.5(3)
C1 C2 C3 Br1 -178.9(3)
C1 C2 C3 C4 1.1(7)
C1 C6 C7 C8 79.8(4)
C1 C6 C7 C12 -44.4(4)
C2 C1 C6 C5 -0.3(6)
C2 C1 C6 C7 -178.1(4)
C2 C3 C4 C5 -1.4(6)
C3 C4 C5 C6 1.0(5)
C4 C5 C6 C1 -0.1(5)
C4 C5 C6 C7 177.8(3)
C5 C6 C7 C8 -98.0(3)
C5 C6 C7 C12 137.8(3)
C6 C1 C2 C3 -0.2(7)
C6 C7 C8 C9 -144.2(3)
C6 C7 C12 C11 171.9(2)
C6 C7 C12 C13 -66.8(3)
C7 C8 C9 C10 -2.0(5)
C7 C8 C9 C17 175.4(3)
C7 C12 C13 C14 147.0(3)
C8 C7 C12 C11 47.6(3)
C8 C7 C12 C13 168.9(2)
C8 C9 C10 C11 -8.9(4)
C8 C9 C10 C20 -128.4(3)
C8 C9 C17 O3 -158.2(8)
C8 C9 C17 O3A 179.6(18)
C8 C9 C17 O4 9.2(6)
C8 C9 C17 O4A 38.4(11)
C9 C10 C11 C12 40.2(3)
C9 C10 C20 O5 28.1(6)
C9 C10 C20 O5A 64(3)
C9 C10 C20 O6 -151.4(4)
C9 C10 C20 O6A -164.6(14)
C9 C17 O4 C18 179.0(6)
C9 C17 O4A C18A 174.3(13)
C10 C9 C17 O3 19.4(9)
C10 C9 C17 O3A -2.7(18)
C10 C9 C17 O4 -173.2(5)
C10 C9 C17 O4A -143.9(10)
C10 C11 C12 C7 -61.0(3)
C10 C11 C12 C13 177.2(2)
C10 C20 O6 C21 -178.1(6)
C10 C20 O6A C21A -168(3)
C11 C10 C20 O5 -93.3(6)
C11 C10 C20 O5A -58(3)
C11 C10 C20 O6 87.2(4)
C11 C10 C20 O6A 73.9(14)
C11 C12 C13 C14 -91.7(4)
C12 C7 C8 C9 -18.0(4)
C12 C13 C14 C15 176.7(3)
C13 C14 C15 O1 3.7(6)
C13 C14 C15 O2 -176.3(3)
C14 C15 O2 C16 179.3(4)
C17 C9 C10 C11 173.6(3)
C17 C9 C10 C20 54.0(4)
C19 C18 O4 C17 -98.8(12)
C19A C18A O4A C17 169(3)
C20 C10 C11 C12 160.7(3)
C22 C21 O6 C20 171.2(9)
C22A C21A O6A C20 -96(4)
O1 C15 O2 C16 -0.7(6)
O3 C17 O4 C18 -12.8(12)
O3A C17 O4A C18A 37(2)
O5 C20 O6 C21 2.4(9)
O5A C20 O6A C21A -21(4)
